data_1548004
loop_
_publ_author_name
'Matthew Gregson'
'Erli Lu'
'David P. Mills'
'Floriana Tuna'
'Eric J. L. McInnes'
'Christoph Hennig'
'Andreas C. Scheinost'
'Jonathan McMaster'
'William Lewis'
'Alexander J. Blake'
'Andrew Kerridge'
'Stephen T. Liddle'

_publ_section_title
;
 The inverse-trans-influence in tetravalent lanthanide and actinide
 bis(carbene) complexes
;
_journal_name_full 'Nature Communications'
_journal_page_first 14137
_journal_paper_doi 10.1038/ncomms14137
_journal_volume 8
_journal_year 2017
_chemical_formula_moiety 'C62 H76 N4 P4 Si4 Th, 0.5(C7 H8)'
_chemical_formula_sum 'C65.5 H80 N4 P4 Si4 Th'
_chemical_formula_weight 1391.61
_space_group_crystal_system triclinic
_space_group_IT_number 2
_space_group_name_Hall '-P 1'
_space_group_name_H-M_alt 'P -1'
_symmetry_space_group_name_Hall '-P 1'
_symmetry_space_group_name_H-M 'P -1'
_atom_sites_solution_hydrogens geom
_atom_sites_solution_primary direct
_atom_sites_solution_secondary difmap
_cell_angle_alpha 95.067(2)
_cell_angle_beta 92.9824(18)
_cell_angle_gamma 110.180(3)
_cell_formula_units_Z 2
_cell_length_a 12.9528(3)
_cell_length_b 14.0462(5)
_cell_length_c 19.2134(3)
_cell_measurement_reflns_used 14722
_cell_measurement_temperature 120(2)
_cell_measurement_theta_max 73.6120
_cell_measurement_theta_min 3.6400
_cell_volume 3255.49(16)
_computing_cell_refinement
;
CrysAlisPro, Agilent Technologies,
Version 1.171.37.33 (release 27-03-2014 CrysAlis171 .NET)
(compiled Mar 27 2014,17:12:48)
;
_computing_data_collection
;
CrysAlisPro, Agilent Technologies,
Version 1.171.37.33 (release 27-03-2014 CrysAlis171 .NET)
(compiled Mar 27 2014,17:12:48)
;
_computing_data_reduction
;
CrysAlisPro, Agilent Technologies,
Version 1.171.37.33 (release 27-03-2014 CrysAlis171 .NET)
(compiled Mar 27 2014,17:12:48)
;
_computing_molecular_graphics 'Olex2 (Dolomanov et al., 2009)'
_computing_publication_material 'Olex2 (Dolomanov et al., 2009)'
_computing_structure_refinement 'ShelXL (Sheldrick, 2015)'
_computing_structure_solution 'ShelXS (Sheldrick, 2008)'
_diffrn_ambient_environment N~2~
_diffrn_ambient_temperature 120(2)
_diffrn_detector 'CCD area detector'
_diffrn_detector_area_resol_mean 10.6296
_diffrn_detector_type 'Agilent Diffraction Atlas detector'
_diffrn_measured_fraction_theta_full 0.997
_diffrn_measured_fraction_theta_max 0.969
_diffrn_measurement_details
;
#__ type_ start__ end____ width___ exp.time_
  1 omega  -35.00   43.00   1.0000    4.0000
omega____ theta____ kappa____ phi______ frames
    -       39.7650  -38.0000   60.0000 78

#__ type_ start__ end____ width___ exp.time_
  2 omega   14.00  109.00   1.0000    4.0000
omega____ theta____ kappa____ phi______ frames
    -       39.7650   50.0000    7.0000 95

#__ type_ start__ end____ width___ exp.time_
  3 omega  100.00  178.00   1.0000   16.0000
omega____ theta____ kappa____ phi______ frames
    -      105.4214   45.0000  -90.0000 78

#__ type_ start__ end____ width___ exp.time_
  4 omega   88.00  120.00   1.0000   16.0000
omega____ theta____ kappa____ phi______ frames
    -      105.4214 -125.0000    0.0000 32

#__ type_ start__ end____ width___ exp.time_
  5 omega   69.00  115.00   1.0000   16.0000
omega____ theta____ kappa____ phi______ frames
    -      105.4214 -125.0000  120.0000 46

#__ type_ start__ end____ width___ exp.time_
  6 omega   38.00   91.00   1.0000   16.0000
omega____ theta____ kappa____ phi______ frames
    -      105.4214  -30.0000  120.0000 53

#__ type_ start__ end____ width___ exp.time_
  7 omega   38.00  109.00   1.0000   16.0000
omega____ theta____ kappa____ phi______ frames
    -      105.4214  -94.0000  150.0000 71

#__ type_ start__ end____ width___ exp.time_
  8 omega   32.00  158.00   1.0000   16.0000
omega____ theta____ kappa____ phi______ frames
    -      105.4214  -15.0000   90.0000 126

#__ type_ start__ end____ width___ exp.time_
  9 omega   54.00  136.00   1.0000   16.0000
omega____ theta____ kappa____ phi______ frames
    -      105.4214  -77.0000  -60.0000 82

#__ type_ start__ end____ width___ exp.time_
 10 omega   48.00  103.00   1.0000   16.0000
omega____ theta____ kappa____ phi______ frames
    -      105.4214  -94.0000 -150.0000 55

#__ type_ start__ end____ width___ exp.time_
 11 omega   38.00   91.00   1.0000   16.0000
omega____ theta____ kappa____ phi______ frames
    -      105.4214  -30.0000 -120.0000 53

#__ type_ start__ end____ width___ exp.time_
 12 omega   33.00  107.00   1.0000   16.0000
omega____ theta____ kappa____ phi______ frames
    -      105.4214  -61.0000 -150.0000 74

#__ type_ start__ end____ width___ exp.time_
 13 omega   30.00   89.00   1.0000   16.0000
omega____ theta____ kappa____ phi______ frames
    -      105.4214  -30.0000  -60.0000 59

#__ type_ start__ end____ width___ exp.time_
 14 omega   30.00   82.00   1.0000   16.0000
omega____ theta____ kappa____ phi______ frames
    -      105.4214  -30.0000    0.0000 52

#__ type_ start__ end____ width___ exp.time_
 15 omega   35.00   76.00   1.0000   16.0000
omega____ theta____ kappa____ phi______ frames
    -      105.4214 -125.0000  150.0000 41

#__ type_ start__ end____ width___ exp.time_
 16 omega  -29.00   65.00   1.0000    4.0000
omega____ theta____ kappa____ phi______ frames
    -       39.7650  -57.0000 -150.0000 94

#__ type_ start__ end____ width___ exp.time_
 17 omega  -80.00  -37.00   1.0000    4.0000
omega____ theta____ kappa____ phi______ frames
    -      -39.7650  -38.0000  120.0000 43

#__ type_ start__ end____ width___ exp.time_
 18 omega  -96.00  -53.00   1.0000    4.0000
omega____ theta____ kappa____ phi______ frames
    -      -39.7650  125.0000   60.0000 43
;
_diffrn_measurement_device '\k-geometry diffractometer'
_diffrn_measurement_device_type 'GV1000, Atlas'
_diffrn_measurement_method '\w scans'
_diffrn_orient_matrix_UB_11 0.0496257000
_diffrn_orient_matrix_UB_12 -0.0825126000
_diffrn_orient_matrix_UB_13 -0.0206381000
_diffrn_orient_matrix_UB_21 0.1075050000
_diffrn_orient_matrix_UB_22 0.0631822000
_diffrn_orient_matrix_UB_23 0.0454425000
_diffrn_orient_matrix_UB_31 -0.0464996000
_diffrn_orient_matrix_UB_32 -0.0550836000
_diffrn_orient_matrix_UB_33 0.0635373000
_diffrn_radiation_collimation 'focusing mirrors'
_diffrn_radiation_monochromator mirror
_diffrn_radiation_probe x-ray
_diffrn_radiation_type CuK\a
_diffrn_radiation_wavelength 1.54184
_diffrn_reflns_av_R_equivalents 0.0226
_diffrn_reflns_av_unetI/netI 0.0271
_diffrn_reflns_Laue_measured_fraction_full 0.997
_diffrn_reflns_Laue_measured_fraction_max 0.969
_diffrn_reflns_limit_h_max 15
_diffrn_reflns_limit_h_min -16
_diffrn_reflns_limit_k_max 15
_diffrn_reflns_limit_k_min -17
_diffrn_reflns_limit_l_max 23
_diffrn_reflns_limit_l_min -14
_diffrn_reflns_number 23373
_diffrn_reflns_point_group_measured_fraction_full 0.997
_diffrn_reflns_point_group_measured_fraction_max 0.969
_diffrn_reflns_theta_full 67.684
_diffrn_reflns_theta_max 73.696
_diffrn_reflns_theta_min 4.007
_diffrn_source 'microfocus sealed tube'
_diffrn_source_target Cu
_diffrn_source_type 'Agilent Diffraction microfocus tube'
_exptl_absorpt_coefficient_mu 9.340
_exptl_absorpt_correction_T_max 0.355
_exptl_absorpt_correction_T_min 0.135
_exptl_absorpt_correction_type gaussian
_exptl_absorpt_process_details
;
CrysAlisPro, Agilent Technologies,
Version 1.171.37.33 (release 27-03-2014 CrysAlis171 .NET)
(compiled Mar 27 2014,17:12:48)
Numerical absorption correction based on gaussian integration over
			a multifaceted crystal model
Empirical absorption correction using spherical harmonics,
 implemented in SCALE3 ABSPACK scaling algorithm.
;
_exptl_crystal_colour 'clear colourless'
_exptl_crystal_colour_lustre clear
_exptl_crystal_colour_modifier .
_exptl_crystal_colour_primary colourless
_exptl_crystal_density_diffrn 1.420
_exptl_crystal_description plank
_exptl_crystal_F_000 1414
_exptl_crystal_size_max 0.2106
_exptl_crystal_size_mid 0.1311
_exptl_crystal_size_min 0.0869
_refine_diff_density_max 1.707
_refine_diff_density_min -1.375
_refine_diff_density_rms 0.080
_refine_ls_extinction_coef .
_refine_ls_extinction_method none
_refine_ls_goodness_of_fit_ref 1.045
_refine_ls_hydrogen_treatment constr
_refine_ls_matrix_type full
_refine_ls_number_parameters 751
_refine_ls_number_reflns 12741
_refine_ls_number_restraints 103
_refine_ls_restrained_S_all 1.051
_refine_ls_R_factor_all 0.0236
_refine_ls_R_factor_gt 0.0233
_refine_ls_shift/su_max 0.002
_refine_ls_shift/su_mean 0.000
_refine_ls_structure_factor_coef Fsqd
_refine_ls_weighting_details 'w=1/[\s^2^(Fo^2^)+(0.0383P)^2^+1.9838P] where P=(Fo^2^+2Fc^2^)/3'
_refine_ls_weighting_scheme calc
_refine_ls_wR_factor_gt 0.0609
_refine_ls_wR_factor_ref 0.0611
_reflns_Friedel_coverage 0.000
_reflns_Friedel_fraction_full .
_reflns_Friedel_fraction_max .
_reflns_number_gt 12556
_reflns_number_total 12741
_reflns_threshold_expression 'I > 2\s(I)'
_cod_data_source_file ncomms14137-s8.cif
_cod_data_source_block 3Th
_cod_original_formula_sum 'C65.50 H80 N4 P4 Si4 Th'
_cod_database_code 1548004
_chemical_oxdiff_formula 'C62 H76 N4 P4 Si4 Th'
_shelx_space_group_comment
;
The symmetry employed for this shelxl refinement is uniquely defined
by the following loop, which should always be used as a source of
symmetry information in preference to the above space-group names.
They are only intended as comments.
;
_reflns_odcompleteness_completeness 99.93
_reflns_odcompleteness_iscentric 1
_reflns_odcompleteness_theta 66.97
_olex2_refinement_description
;
1. Fixed Uiso
 At 1.2 times of:
  All C(H) groups
 At 1.5 times of:
  All C(H,H,H) groups
2. Restrained distances
 C65-C64 \\sim C69-C64 \\sim C69-C68 \\sim C68-C67 \\sim C67-C66 \\sim C66-C65
 with sigma of 0.02
 C65-C63 \\sim C63-C69
 with sigma of 0.02
3. Uiso/Uaniso restraints and constraints
C63 \\sim C64 \\sim C65 \\sim C66 \\sim C67 \\sim C68 \\sim C69: within 2A with
sigma of 0.01 and sigma for terminal atoms of 0.02
4. Rigid body (RIGU) restrains
 C63, C64, C65, C66, C67, C68, C69
 with sigma for 1-2 distances of 0.004 and sigma for 1-3 distances of 0.004
5. Others
 Fixed Sof: C63(0.5) H63A(0.5) H63B(0.5) H63C(0.5) C64(0.5) C65(0.5) H65(0.5)
 C66(0.5) H66(0.5) C67(0.5) H67(0.5) C68(0.5) H68(0.5) C69(0.5) H69(0.5)
6.a Me refined with riding coordinates:
 C63(H63A,H63B,H63C)
6.b Aromatic/amide H refined with riding coordinates:
 C3(H3), C4(H4), C5(H5), C6(H6), C7(H7), C9(H9), C10(H10), C11(H11), C12(H12),
 C13(H13), C18(H18), C19(H19), C20(H20), C21(H21), C22(H22), C24(H24), C25(H25),
  C26(H26), C27(H27), C28(H28), C34(H34), C35(H35), C36(H36), C37(H37),
 C38(H38), C40(H40), C41(H41), C42(H42), C43(H43), C44(H44), C49(H49), C50(H50),
  C51(H51), C52(H52), C53(H53), C55(H55), C56(H56), C57(H57), C58(H58),
 C59(H59), C65(H65), C66(H66), C67(H67), C68(H68), C69(H69)
6.c Idealised Me refined as rotating group:
 C14(H14A,H14B,H14C), C15(H15A,H15B,H15C), C16(H16A,H16B,H16C), C29(H29A,H29B,
 H29C), C30(H30A,H30B,H30C), C31(H31A,H31B,H31C), C45(H45A,H45B,H45C), C46(H46A,
 H46B,H46C), C47(H47A,H47B,H47C), C60(H60A,H60B,H60C), C61(H61A,H61B,H61C),
 C62(H62A,H62B,H62C)
;
_olex2_exptl_crystal_mounting_method 'in fomblin film on a micromount'
_olex2_submission_special_instructions 'No special instructions were received'

loop_
_space_group_symop_operation_xyz
'x, y, z'
'-x, -y, -z'

loop_
_atom_site_label
_atom_site_type_symbol
_atom_site_fract_x
_atom_site_fract_y
_atom_site_fract_z
_atom_site_U_iso_or_equiv
_atom_site_adp_type
_atom_site_occupancy
_atom_site_site_symmetry_order
_atom_site_calc_flag
_atom_site_refinement_flags_posn
_atom_site_refinement_flags_adp
_atom_site_refinement_flags_occupancy
_atom_site_disorder_assembly
_atom_site_disorder_group
Th1 Th 0.76113(2) 0.23313(2) 0.23770(2) 0.01771(4) Uani 1 1 d . . . . .
P1 P 0.53579(5) 0.05692(4) 0.24833(3) 0.01929(11) Uani 1 1 d . . . . .
P2 P 0.73555(5) 0.12131(4) 0.37436(3) 0.01979(11) Uani 1 1 d . . . . .
P3 P 0.93384(5) 0.29428(5) 0.12537(3) 0.01958(11) Uani 1 1 d . . . . .
P4 P 0.83289(5) 0.45832(4) 0.19871(3) 0.01985(12) Uani 1 1 d . . . . .
Si1 Si 0.49306(6) 0.14477(6) 0.11415(4) 0.02669(14) Uani 1 1 d . . . . .
Si2 Si 0.97309(6) 0.27427(5) 0.39679(4) 0.02570(14) Uani 1 1 d . . . . .
Si3 Si 0.91962(6) 0.07514(5) 0.14522(4) 0.02292(13) Uani 1 1 d . . . . .
Si4 Si 0.67845(6) 0.44969(5) 0.31723(4) 0.02293(13) Uani 1 1 d . . . . .
N1 N 0.57083(17) 0.13377(16) 0.18755(11) 0.0212(4) Uani 1 1 d . . . . .
N2 N 0.84324(17) 0.21331(16) 0.35332(11) 0.0224(4) Uani 1 1 d . . . . .
N3 N 0.88808(17) 0.18608(16) 0.15966(11) 0.0228(4) Uani 1 1 d . . . . .
N4 N 0.74838(17) 0.40481(15) 0.25588(11) 0.0222(4) Uani 1 1 d . . . . .
C1 C 0.6432(2) 0.09916(19) 0.30695(13) 0.0214(5) Uani 1 1 d . . . . .
C2 C 0.4046(2) 0.04830(19) 0.28336(14) 0.0238(5) Uani 1 1 d . . . . .
C3 C 0.4056(2) 0.0865(2) 0.35263(15) 0.0296(6) Uani 1 1 d . . . . .
H3 H 0.4740 0.1198 0.3800 0.035 Uiso 1 1 calc R . . . .
C4 C 0.3070(3) 0.0765(2) 0.38214(17) 0.0368(6) Uani 1 1 d . . . . .
H4 H 0.3080 0.1029 0.4295 0.044 Uiso 1 1 calc R . . . .
C5 C 0.2073(3) 0.0278(2) 0.34207(19) 0.0393(7) Uani 1 1 d . . . . .
H5 H 0.1399 0.0200 0.3623 0.047 Uiso 1 1 calc R . . . .
C6 C 0.2055(2) -0.0095(2) 0.27287(18) 0.0354(6) Uani 1 1 d . . . . .
H6 H 0.1370 -0.0419 0.2454 0.042 Uiso 1 1 calc R . . . .
C7 C 0.3040(2) 0.0006(2) 0.24344(15) 0.0299(5) Uani 1 1 d . . . . .
H7 H 0.3027 -0.0252 0.1959 0.036 Uiso 1 1 calc R . . . .
C8 C 0.5103(2) -0.07376(19) 0.21024(13) 0.0232(5) Uani 1 1 d . . . . .
C9 C 0.4390(2) -0.1589(2) 0.23729(14) 0.0287(5) Uani 1 1 d . . . . .
H9 H 0.3927 -0.1501 0.2722 0.034 Uiso 1 1 calc R . . . .
C10 C 0.4353(3) -0.2568(2) 0.21330(17) 0.0362(6) Uani 1 1 d . . . . .
H10 H 0.3858 -0.3143 0.2315 0.043 Uiso 1 1 calc R . . . .
C11 C 0.5036(3) -0.2707(2) 0.16299(18) 0.0384(7) Uani 1 1 d . . . . .
H11 H 0.5023 -0.3373 0.1476 0.046 Uiso 1 1 calc R . . . .
C12 C 0.5736(3) -0.1864(2) 0.13552(17) 0.0362(6) Uani 1 1 d . . . . .
H12 H 0.6199 -0.1955 0.1007 0.043 Uiso 1 1 calc R . . . .
C13 C 0.5767(2) -0.0890(2) 0.15852(15) 0.0297(5) Uani 1 1 d . . . . .
H13 H 0.6244 -0.0319 0.1389 0.036 Uiso 1 1 calc R . . . .
C14 C 0.4017(3) 0.2192(3) 0.1381(2) 0.0430(7) Uani 1 1 d . . . . .
H14A H 0.3466 0.1813 0.1681 0.064 Uiso 1 1 calc GR . . . .
H14B H 0.3643 0.2296 0.0953 0.064 Uiso 1 1 calc GR . . . .
H14C H 0.4466 0.2856 0.1634 0.064 Uiso 1 1 calc GR . . . .
C15 C 0.5945(3) 0.2136(2) 0.05387(15) 0.0359(6) Uani 1 1 d . . . . .
H15A H 0.6458 0.2776 0.0791 0.054 Uiso 1 1 calc GR . . . .
H15B H 0.5551 0.2287 0.0138 0.054 Uiso 1 1 calc GR . . . .
H15C H 0.6359 0.1708 0.0371 0.054 Uiso 1 1 calc GR . . . .
C16 C 0.4033(3) 0.0192(3) 0.06562(16) 0.0422(8) Uani 1 1 d . . . . .
H16A H 0.4444 -0.0278 0.0629 0.063 Uiso 1 1 calc GR . . . .
H16B H 0.3812 0.0295 0.0181 0.063 Uiso 1 1 calc GR . . . .
H16C H 0.3373 -0.0099 0.0905 0.063 Uiso 1 1 calc GR . . . .
C17 C 0.7644(2) 0.0071(2) 0.39411(13) 0.0242(5) Uani 1 1 d . . . . .
C18 C 0.8403(2) 0.0075(2) 0.44834(15) 0.0301(6) Uani 1 1 d . . . . .
H18 H 0.8788 0.0690 0.4778 0.036 Uiso 1 1 calc R . . . .
C19 C 0.8601(3) -0.0814(2) 0.45982(17) 0.0361(6) Uani 1 1 d . . . . .
H19 H 0.9124 -0.0801 0.4968 0.043 Uiso 1 1 calc R . . . .
C20 C 0.8038(3) -0.1717(2) 0.41748(18) 0.0397(7) Uani 1 1 d . . . . .
H20 H 0.8178 -0.2322 0.4251 0.048 Uiso 1 1 calc R . . . .
C21 C 0.7275(3) -0.1733(2) 0.36415(18) 0.0422(7) Uani 1 1 d . . . . .
H21 H 0.6882 -0.2353 0.3354 0.051 Uiso 1 1 calc R . . . .
C22 C 0.7075(3) -0.0840(2) 0.35213(15) 0.0325(6) Uani 1 1 d . . . . .
H22 H 0.6549 -0.0857 0.3152 0.039 Uiso 1 1 calc R . . . .
C23 C 0.6940(2) 0.1636(2) 0.45747(13) 0.0233(5) Uani 1 1 d . . . . .
C24 C 0.7142(2) 0.2673(2) 0.47434(14) 0.0301(6) Uani 1 1 d . . . . .
H24 H 0.7544 0.3148 0.4446 0.036 Uiso 1 1 calc R . . . .
C25 C 0.6763(3) 0.3020(2) 0.53407(16) 0.0366(6) Uani 1 1 d . . . . .
H25 H 0.6919 0.3730 0.5454 0.044 Uiso 1 1 calc R . . . .
C26 C 0.6156(3) 0.2335(2) 0.57731(15) 0.0340(6) Uani 1 1 d . . . . .
H26 H 0.5878 0.2570 0.6175 0.041 Uiso 1 1 calc R . . . .
C27 C 0.5960(3) 0.1302(2) 0.56132(15) 0.0336(6) Uani 1 1 d . . . . .
H27 H 0.5553 0.0830 0.5911 0.040 Uiso 1 1 calc R . . . .
C28 C 0.6352(2) 0.0951(2) 0.50204(14) 0.0300(6) Uani 1 1 d . . . . .
H28 H 0.6219 0.0243 0.4918 0.036 Uiso 1 1 calc R . . . .
C29 C 1.0295(3) 0.4022(2) 0.36492(18) 0.0387(7) Uani 1 1 d . . . . .
H29A H 1.0235 0.3943 0.3135 0.058 Uiso 1 1 calc GR . . . .
H29B H 1.1072 0.4353 0.3828 0.058 Uiso 1 1 calc GR . . . .
H29C H 0.9873 0.4444 0.3817 0.058 Uiso 1 1 calc GR . . . .
C30 C 1.0655(2) 0.2002(3) 0.37584(17) 0.0377(7) Uani 1 1 d . . . . .
H30A H 1.0320 0.1306 0.3883 0.057 Uiso 1 1 calc GR . . . .
H30B H 1.1374 0.2335 0.4027 0.057 Uiso 1 1 calc GR . . . .
H30C H 1.0755 0.1977 0.3256 0.057 Uiso 1 1 calc GR . . . .
C31 C 0.9784(3) 0.2962(3) 0.49479(16) 0.0401(7) Uani 1 1 d . . . . .
H31A H 0.9418 0.3448 0.5079 0.060 Uiso 1 1 calc GR . . . .
H31B H 1.0556 0.3239 0.5145 0.060 Uiso 1 1 calc GR . . . .
H31C H 0.9406 0.2314 0.5132 0.060 Uiso 1 1 calc GR . . . .
C32 C 0.8681(2) 0.36481(19) 0.16270(13) 0.0226(5) Uani 1 1 d . . . . .
C33 C 0.9119(2) 0.27480(19) 0.02971(13) 0.0227(5) Uani 1 1 d . . . . .
C34 C 0.8486(2) 0.3214(2) -0.00509(15) 0.0305(6) Uani 1 1 d . . . . .
H34 H 0.8195 0.3656 0.0209 0.037 Uiso 1 1 calc R . . . .
C35 C 0.8277(3) 0.3037(3) -0.07797(16) 0.0364(6) Uani 1 1 d . . . . .
H35 H 0.7840 0.3354 -0.1012 0.044 Uiso 1 1 calc R . . . .
C36 C 0.8702(3) 0.2401(2) -0.11650(15) 0.0344(6) Uani 1 1 d . . . . .
H36 H 0.8551 0.2275 -0.1660 0.041 Uiso 1 1 calc R . . . .
C37 C 0.9350(3) 0.1948(2) -0.08244(15) 0.0322(6) Uani 1 1 d . . . . .
H37 H 0.9651 0.1518 -0.1088 0.039 Uiso 1 1 calc R . . . .
C38 C 0.9559(2) 0.2122(2) -0.00991(14) 0.0273(5) Uani 1 1 d . . . . .
H38 H 1.0007 0.1811 0.0130 0.033 Uiso 1 1 calc R . . . .
C39 C 1.0839(2) 0.35173(19) 0.14077(13) 0.0230(5) Uani 1 1 d . . . . .
C40 C 1.1441(2) 0.4206(2) 0.09711(15) 0.0287(5) Uani 1 1 d . . . . .
H40 H 1.1081 0.4322 0.0561 0.034 Uiso 1 1 calc R . . . .
C41 C 1.2570(2) 0.4726(2) 0.11337(17) 0.0343(6) Uani 1 1 d . . . . .
H41 H 1.2976 0.5190 0.0831 0.041 Uiso 1 1 calc R . . . .
C42 C 1.3101(2) 0.4571(2) 0.17334(18) 0.0362(6) Uani 1 1 d . . . . .
H42 H 1.3870 0.4927 0.1842 0.043 Uiso 1 1 calc R . . . .
C43 C 1.2505(3) 0.3893(2) 0.21755(17) 0.0362(6) Uani 1 1 d . . . . .
H43 H 1.2865 0.3786 0.2589 0.043 Uiso 1 1 calc R . . . .
C44 C 1.1385(2) 0.3372(2) 0.20123(15) 0.0283(5) Uani 1 1 d . . . . .
H44 H 1.0982 0.2910 0.2317 0.034 Uiso 1 1 calc R . . . .
C45 C 1.0703(2) 0.0977(2) 0.13724(16) 0.0320(6) Uani 1 1 d . . . . .
H45A H 1.0982 0.1470 0.1035 0.048 Uiso 1 1 calc GR . . . .
H45B H 1.0793 0.0331 0.1209 0.048 Uiso 1 1 calc GR . . . .
H45C H 1.1118 0.1247 0.1831 0.048 Uiso 1 1 calc GR . . . .
C46 C 0.8413(2) -0.0109(2) 0.06493(15) 0.0310(6) Uani 1 1 d . . . . .
H46A H 0.7637 -0.0165 0.0636 0.046 Uiso 1 1 calc GR . . . .
H46B H 0.8463 -0.0787 0.0665 0.046 Uiso 1 1 calc GR . . . .
H46C H 0.8731 0.0177 0.0229 0.046 Uiso 1 1 calc GR . . . .
C47 C 0.8785(3) 0.0026(2) 0.22210(16) 0.0335(6) Uani 1 1 d . . . . .
H47A H 0.9186 0.0449 0.2651 0.050 Uiso 1 1 calc GR . . . .
H47B H 0.8963 -0.0598 0.2163 0.050 Uiso 1 1 calc GR . . . .
H47C H 0.7989 -0.0153 0.2253 0.050 Uiso 1 1 calc GR . . . .
C48 C 0.9460(2) 0.57056(19) 0.24087(13) 0.0236(5) Uani 1 1 d . . . . .
C49 C 1.0527(2) 0.5686(2) 0.24744(14) 0.0268(5) Uani 1 1 d . . . . .
H49 H 1.0678 0.5118 0.2259 0.032 Uiso 1 1 calc R . . . .
C50 C 1.1379(2) 0.6498(2) 0.28555(15) 0.0310(6) Uani 1 1 d . . . . .
H50 H 1.2101 0.6471 0.2910 0.037 Uiso 1 1 calc R . . . .
C51 C 1.1176(2) 0.7341(2) 0.31536(15) 0.0331(6) Uani 1 1 d . . . . .
H51 H 1.1756 0.7890 0.3414 0.040 Uiso 1 1 calc R . . . .
C52 C 1.0118(3) 0.7383(2) 0.30711(16) 0.0320(6) Uani 1 1 d . . . . .
H52 H 0.9979 0.7966 0.3268 0.038 Uiso 1 1 calc R . . . .
C53 C 0.9269(2) 0.6571(2) 0.27008(15) 0.0285(5) Uani 1 1 d . . . . .
H53 H 0.8549 0.6603 0.2645 0.034 Uiso 1 1 calc R . . . .
C54 C 0.7627(2) 0.51536(19) 0.13867(13) 0.0234(5) Uani 1 1 d . . . . .
C55 C 0.8218(2) 0.5996(2) 0.10600(15) 0.0299(6) Uani 1 1 d . . . . .
H55 H 0.9000 0.6274 0.1141 0.036 Uiso 1 1 calc R . . . .
C56 C 0.7673(3) 0.6435(2) 0.06159(16) 0.0338(6) Uani 1 1 d . . . . .
H56 H 0.8084 0.7016 0.0401 0.041 Uiso 1 1 calc R . . . .
C57 C 0.6539(3) 0.6032(2) 0.04863(15) 0.0329(6) Uani 1 1 d . . . . .
H57 H 0.6168 0.6340 0.0189 0.040 Uiso 1 1 calc R . . . .
C58 C 0.5942(2) 0.5173(2) 0.07930(15) 0.0319(6) Uani 1 1 d . . . . .
H58 H 0.5163 0.4880 0.0694 0.038 Uiso 1 1 calc R . . . .
C59 C 0.6485(2) 0.4741(2) 0.12452(14) 0.0277(5) Uani 1 1 d . . . . .
H59 H 0.6072 0.4159 0.1459 0.033 Uiso 1 1 calc R . . . .
C60 C 0.6118(2) 0.5393(2) 0.28507(16) 0.0318(6) Uani 1 1 d . . . . .
H60A H 0.6668 0.5945 0.2649 0.048 Uiso 1 1 calc GR . . . .
H60B H 0.5826 0.5682 0.3244 0.048 Uiso 1 1 calc GR . . . .
H60C H 0.5514 0.5019 0.2492 0.048 Uiso 1 1 calc GR . . . .
C61 C 0.7719(2) 0.5183(2) 0.39745(15) 0.0327(6) Uani 1 1 d . . . . .
H61A H 0.8145 0.4771 0.4128 0.049 Uiso 1 1 calc GR . . . .
H61B H 0.7276 0.5296 0.4350 0.049 Uiso 1 1 calc GR . . . .
H61C H 0.8225 0.5842 0.3866 0.049 Uiso 1 1 calc GR . . . .
C62 C 0.5658(2) 0.3359(2) 0.34033(16) 0.0319(6) Uani 1 1 d . . . . .
H62A H 0.5082 0.3101 0.3012 0.048 Uiso 1 1 calc GR . . . .
H62B H 0.5341 0.3551 0.3822 0.048 Uiso 1 1 calc GR . . . .
H62C H 0.5957 0.2826 0.3498 0.048 Uiso 1 1 calc GR . . . .
C63 C 0.6256(15) 0.5563(13) 0.5746(9) 0.100(5) Uani 0.5 1 d D U P A -1
H63A H 0.6316 0.5107 0.6091 0.150 Uiso 0.5 1 calc R . P A -1
H63B H 0.6931 0.5776 0.5503 0.150 Uiso 0.5 1 calc R . P A -1
H63C H 0.6156 0.6167 0.5986 0.150 Uiso 0.5 1 calc R . P A -1
C64 C 0.5230(9) 0.4983(8) 0.5194(5) 0.067(2) Uani 0.5 1 d D U P A -1
C65 C 0.4540(8) 0.3956(8) 0.5232(5) 0.066(2) Uani 0.5 1 d D U P A -1
H65 H 0.4681 0.3585 0.5593 0.079 Uiso 0.5 1 calc R . P A -1
C66 C 0.3685(6) 0.3524(6) 0.4745(4) 0.0546(16) Uani 0.5 1 d D U P A -1
H66 H 0.3201 0.2844 0.4764 0.066 Uiso 0.5 1 calc R . P A -1
C67 C 0.3515(9) 0.4048(7) 0.4233(6) 0.0508(18) Uani 0.5 1 d D U P A -1
H67 H 0.2913 0.3721 0.3888 0.061 Uiso 0.5 1 calc R . P A -1
C68 C 0.4183(6) 0.5062(6) 0.4179(5) 0.0522(16) Uani 0.5 1 d D U P A -1
H68 H 0.4037 0.5408 0.3805 0.063 Uiso 0.5 1 calc R . P A -1
C69 C 0.5032(7) 0.5534(7) 0.4665(5) 0.0519(18) Uani 0.5 1 d D U P A -1
H69 H 0.5486 0.6225 0.4650 0.062 Uiso 0.5 1 calc R . P A -1

loop_
_atom_site_aniso_label
_atom_site_aniso_U_11
_atom_site_aniso_U_22
_atom_site_aniso_U_33
_atom_site_aniso_U_23
_atom_site_aniso_U_13
_atom_site_aniso_U_12
Th1 0.01776(5) 0.01625(5) 0.01704(5) 0.00319(3) 0.00132(3) 0.00306(3)
P1 0.0179(3) 0.0175(3) 0.0192(3) 0.0029(2) 0.0014(2) 0.0020(2)
P2 0.0215(3) 0.0186(3) 0.0175(3) 0.0042(2) 0.0010(2) 0.0044(2)
P3 0.0191(3) 0.0190(3) 0.0193(3) 0.0042(2) 0.0031(2) 0.0044(2)
P4 0.0203(3) 0.0156(3) 0.0216(3) 0.0032(2) 0.0016(2) 0.0034(2)
Si1 0.0239(3) 0.0268(3) 0.0235(3) 0.0069(3) -0.0038(3) 0.0013(3)
Si2 0.0216(3) 0.0260(3) 0.0253(3) 0.0060(3) -0.0024(3) 0.0029(3)
Si3 0.0249(3) 0.0197(3) 0.0241(3) 0.0044(2) 0.0043(2) 0.0070(3)
Si4 0.0243(3) 0.0192(3) 0.0234(3) 0.0007(2) 0.0044(2) 0.0054(3)
N1 0.0229(10) 0.0195(10) 0.0191(9) 0.0035(8) 0.0013(8) 0.0044(8)
N2 0.0239(10) 0.0212(10) 0.0196(10) 0.0045(8) 0.0009(8) 0.0046(8)
N3 0.0231(10) 0.0198(10) 0.0225(10) 0.0075(8) 0.0010(8) 0.0028(8)
N4 0.0241(10) 0.0171(9) 0.0228(10) 0.0026(8) 0.0023(8) 0.0040(8)
C1 0.0222(11) 0.0206(11) 0.0195(11) 0.0033(9) 0.0016(9) 0.0050(9)
C2 0.0210(11) 0.0212(12) 0.0280(13) 0.0081(10) 0.0055(9) 0.0044(9)
C3 0.0319(14) 0.0227(12) 0.0328(14) 0.0042(10) 0.0088(11) 0.0071(11)
C4 0.0401(16) 0.0317(15) 0.0399(16) 0.0056(12) 0.0189(13) 0.0117(12)
C5 0.0318(15) 0.0335(15) 0.059(2) 0.0143(14) 0.0213(14) 0.0147(12)
C6 0.0241(13) 0.0333(15) 0.0495(18) 0.0149(13) 0.0054(12) 0.0082(11)
C7 0.0260(13) 0.0311(14) 0.0314(14) 0.0092(11) 0.0028(10) 0.0071(11)
C8 0.0233(12) 0.0201(12) 0.0222(12) 0.0020(9) -0.0009(9) 0.0032(9)
C9 0.0305(13) 0.0240(13) 0.0280(13) 0.0029(10) 0.0083(11) 0.0040(11)
C10 0.0392(16) 0.0215(13) 0.0418(16) 0.0044(12) 0.0128(13) 0.0016(12)
C11 0.0402(16) 0.0215(13) 0.0496(18) -0.0022(12) 0.0124(14) 0.0062(12)
C12 0.0355(15) 0.0269(14) 0.0421(16) -0.0018(12) 0.0138(12) 0.0055(12)
C13 0.0277(13) 0.0247(13) 0.0330(14) 0.0035(11) 0.0070(11) 0.0041(10)
C14 0.0303(15) 0.0404(17) 0.061(2) 0.0190(15) 0.0004(14) 0.0135(13)
C15 0.0370(15) 0.0337(15) 0.0246(13) 0.0083(11) -0.0020(11) -0.0036(12)
C16 0.0397(16) 0.0413(17) 0.0269(14) 0.0054(12) -0.0080(12) -0.0081(13)
C17 0.0259(12) 0.0232(12) 0.0244(12) 0.0079(10) 0.0060(10) 0.0079(10)
C18 0.0313(14) 0.0282(14) 0.0312(14) 0.0092(11) 0.0020(11) 0.0096(11)
C19 0.0350(15) 0.0385(16) 0.0392(16) 0.0167(13) 0.0018(12) 0.0158(13)
C20 0.0505(18) 0.0300(15) 0.0470(18) 0.0151(13) 0.0107(14) 0.0213(14)
C21 0.058(2) 0.0234(14) 0.0445(18) 0.0026(12) 0.0007(15) 0.0142(14)
C22 0.0409(16) 0.0264(14) 0.0296(14) 0.0050(11) -0.0017(12) 0.0113(12)
C23 0.0221(11) 0.0246(12) 0.0215(12) 0.0047(9) 0.0005(9) 0.0059(10)
C24 0.0398(15) 0.0250(13) 0.0247(13) 0.0053(10) 0.0073(11) 0.0089(11)
C25 0.0473(17) 0.0285(14) 0.0349(15) 0.0009(12) 0.0077(13) 0.0147(13)
C26 0.0393(16) 0.0402(16) 0.0251(13) 0.0018(12) 0.0064(11) 0.0173(13)
C27 0.0390(15) 0.0338(15) 0.0267(14) 0.0092(11) 0.0089(11) 0.0090(12)
C28 0.0360(14) 0.0274(13) 0.0253(13) 0.0061(10) 0.0069(11) 0.0080(11)
C29 0.0303(14) 0.0313(15) 0.0474(18) 0.0113(13) -0.0002(12) 0.0009(12)
C30 0.0280(14) 0.0462(18) 0.0433(17) 0.0152(14) 0.0032(12) 0.0161(13)
C31 0.0413(16) 0.0426(17) 0.0261(14) 0.0010(12) -0.0106(12) 0.0044(13)
C32 0.0198(11) 0.0207(11) 0.0249(12) 0.0053(9) 0.0015(9) 0.0036(9)
C33 0.0228(11) 0.0202(11) 0.0205(11) 0.0031(9) 0.0042(9) 0.0014(9)
C34 0.0328(14) 0.0334(14) 0.0264(14) 0.0061(11) 0.0038(11) 0.0122(12)
C35 0.0405(16) 0.0431(17) 0.0266(14) 0.0121(12) -0.0003(12) 0.0144(13)
C36 0.0428(16) 0.0305(14) 0.0207(13) 0.0049(10) 0.0017(11) 0.0010(12)
C37 0.0428(16) 0.0241(13) 0.0252(13) 0.0032(10) 0.0089(11) 0.0050(12)
C38 0.0330(13) 0.0231(12) 0.0244(13) 0.0049(10) 0.0058(10) 0.0071(10)
C39 0.0224(12) 0.0205(11) 0.0248(12) 0.0019(9) 0.0047(9) 0.0055(9)
C40 0.0247(13) 0.0287(13) 0.0291(13) 0.0053(11) 0.0039(10) 0.0041(11)
C41 0.0276(14) 0.0295(14) 0.0412(16) 0.0068(12) 0.0087(12) 0.0026(11)
C42 0.0242(13) 0.0302(14) 0.0490(18) -0.0007(13) 0.0010(12) 0.0046(11)
C43 0.0311(14) 0.0352(15) 0.0402(16) 0.0050(12) -0.0048(12) 0.0102(12)
C44 0.0253(13) 0.0275(13) 0.0304(13) 0.0068(10) 0.0024(10) 0.0063(10)
C45 0.0296(14) 0.0299(14) 0.0401(16) 0.0060(12) 0.0057(11) 0.0140(11)
C46 0.0363(14) 0.0250(13) 0.0282(13) 0.0008(10) 0.0067(11) 0.0065(11)
C47 0.0394(15) 0.0287(14) 0.0333(15) 0.0097(11) 0.0068(12) 0.0109(12)
C48 0.0250(12) 0.0205(12) 0.0217(12) 0.0042(9) 0.0023(9) 0.0028(10)
C49 0.0259(13) 0.0233(12) 0.0279(13) 0.0060(10) 0.0015(10) 0.0042(10)
C50 0.0245(13) 0.0298(14) 0.0329(14) 0.0069(11) -0.0019(11) 0.0019(11)
C51 0.0330(14) 0.0263(13) 0.0279(14) 0.0019(11) -0.0006(11) -0.0038(11)
C52 0.0352(15) 0.0235(13) 0.0309(14) 0.0000(11) 0.0059(11) 0.0027(11)
C53 0.0284(13) 0.0212(12) 0.0324(14) 0.0020(10) 0.0046(10) 0.0041(10)
C54 0.0269(12) 0.0204(11) 0.0229(12) 0.0032(9) 0.0024(9) 0.0081(10)
C55 0.0291(13) 0.0279(13) 0.0323(14) 0.0100(11) 0.0049(11) 0.0076(11)
C56 0.0393(16) 0.0300(14) 0.0335(15) 0.0122(11) 0.0051(12) 0.0115(12)
C57 0.0408(16) 0.0349(15) 0.0278(14) 0.0055(11) -0.0008(11) 0.0194(13)
C58 0.0281(13) 0.0349(15) 0.0315(14) 0.0012(11) -0.0038(11) 0.0111(12)
C59 0.0282(13) 0.0266(13) 0.0257(13) 0.0033(10) -0.0003(10) 0.0066(11)
C60 0.0319(14) 0.0263(13) 0.0387(15) 0.0005(11) 0.0048(11) 0.0127(11)
C61 0.0368(15) 0.0283(14) 0.0273(13) -0.0027(11) 0.0019(11) 0.0057(11)
C62 0.0325(14) 0.0250(13) 0.0365(15) 0.0041(11) 0.0119(12) 0.0063(11)
C63 0.088(9) 0.139(12) 0.085(7) -0.016(8) -0.001(7) 0.063(8)
C64 0.068(5) 0.095(5) 0.056(4) -0.002(4) 0.017(3) 0.052(4)
C65 0.072(5) 0.097(5) 0.055(4) 0.011(4) 0.026(3) 0.058(4)
C66 0.057(4) 0.059(4) 0.060(4) 0.010(3) 0.034(3) 0.030(3)
C67 0.045(4) 0.052(4) 0.060(4) 0.006(3) 0.027(3) 0.019(3)
C68 0.047(3) 0.049(4) 0.066(4) 0.009(3) 0.025(3) 0.019(3)
C69 0.048(4) 0.052(5) 0.063(4) 0.003(4) 0.023(3) 0.024(4)

loop_
_atom_type_symbol
_atom_type_description
_atom_type_scat_dispersion_real
_atom_type_scat_dispersion_imag
_atom_type_scat_source
C C 0.0181 0.0091 'International Tables Vol C Tables 4.2.6.8 and 6.1.1.4'
H H 0.0000 0.0000 'International Tables Vol C Tables 4.2.6.8 and 6.1.1.4'
N N 0.0311 0.0180 'International Tables Vol C Tables 4.2.6.8 and 6.1.1.4'
P P 0.2955 0.4335 'International Tables Vol C Tables 4.2.6.8 and 6.1.1.4'
Si Si 0.2541 0.3302 'International Tables Vol C Tables 4.2.6.8 and 6.1.1.4'
Th Th -4.1491 12.3296 'International Tables Vol C Tables 4.2.6.8 and 6.1.1.4'

loop_
_exptl_crystal_face_index_h
_exptl_crystal_face_index_k
_exptl_crystal_face_index_l
_exptl_crystal_face_perp_dist
_exptl_oxdiff_crystal_face_indexfrac_h
_exptl_oxdiff_crystal_face_indexfrac_k
_exptl_oxdiff_crystal_face_indexfrac_l
_exptl_oxdiff_crystal_face_x
_exptl_oxdiff_crystal_face_y
_exptl_oxdiff_crystal_face_z
6 0 8 0.0620 6.0093 -0.0230 8.0013 0.1350 1.0082 0.2302
-6 -1 -5 0.0607 -6.0044 -0.9849 -5.0022 -0.1135 -0.9350 0.0156
6 4 -5 0.1033 5.9884 4.0108 -4.9944 0.0693 0.6702 -0.8167
-1 3 -12 0.1005 -1.0185 3.0311 -11.9964 -0.0531 -0.4631 -0.8818
2 -3 12 0.0796 2.0181 -3.0322 11.9974 0.1027 0.5706 0.8355
-6 -4 4 0.0779 -5.9898 -4.0088 3.9950 -0.0489 -0.7157 0.7532
-7 8 1 0.0527 -6.9999 8.0210 0.9858 -1.0296 -0.2009 -0.0537
6 -8 0 0.0299 6.0018 -8.0219 0.0127 0.9595 0.1390 0.1636
-3 8 6 0.0675 -2.9942 8.0064 5.9868 -0.9328 0.4560 0.0786
-4 3 11 0.0812 -3.9840 2.9880 10.9870 -0.6710 0.2598 0.7188
-1 8 -6 0.0960 -1.0124 8.0284 -6.0042 -0.5888 0.1256 -0.7766
-2 -6 -6 0.0509 -2.0048 -5.9969 -5.9934 0.5190 -0.8668 0.0427
8 -3 3 0.0508 8.0028 -3.0208 3.0087 0.5843 0.8062 -0.0146
2 6 6 0.0706 2.0048 5.9969 5.9934 -0.5190 0.8668 -0.0427
6 -3 -9 0.0617 5.9862 -2.9943 -8.9862 0.7296 0.0460 -0.6844
-8 5 4 0.0685 -7.9937 5.0104 3.9855 -0.8924 -0.3617 0.3489
7 -7 0 0.0295 7.0009 -7.0212 0.0128 0.9265 0.3096 0.0620
-7 6 -4 0.0704 -7.0061 6.0274 -4.0096 -0.7623 -0.5546 -0.2610
-8 3 -3 0.0607 -8.0028 3.0208 -3.0087 -0.5843 -0.8062 0.0146

loop_
_geom_angle_atom_site_label_1
_geom_angle_atom_site_label_2
_geom_angle_atom_site_label_3
_geom_angle
_geom_angle_site_symmetry_1
_geom_angle_site_symmetry_3
N1 Th1 N2 124.78(7) . .
N1 Th1 N3 107.07(7) . .
N1 Th1 N4 99.82(7) . .
N1 Th1 C1 62.42(7) . .
N1 Th1 C32 113.79(7) . .
N2 Th1 N3 99.37(7) . .
N2 Th1 C1 62.38(7) . .
N2 Th1 C32 121.39(7) . .
N3 Th1 C1 118.06(7) . .
N3 Th1 C32 62.71(8) . .
N4 Th1 N2 103.50(7) . .
N4 Th1 N3 124.61(7) . .
N4 Th1 C1 117.27(8) . .
N4 Th1 C32 62.25(8) . .
C1 Th1 C32 176.20(7) . .
N1 P1 C1 103.82(12) . .
N1 P1 C2 114.32(11) . .
N1 P1 C8 109.34(11) . .
C1 P1 C2 114.43(12) . .
C1 P1 C8 112.13(12) . .
C8 P1 C2 102.98(12) . .
N2 P2 C1 104.11(12) . .
N2 P2 C17 113.94(12) . .
N2 P2 C23 108.77(12) . .
C1 P2 C17 113.10(13) . .
C1 P2 C23 114.48(12) . .
C23 P2 C17 102.70(12) . .
N3 P3 C32 104.55(12) . .
N3 P3 C33 111.73(11) . .
N3 P3 C39 110.81(12) . .
C32 P3 C33 113.88(12) . .
C32 P3 C39 113.53(12) . .
C39 P3 C33 102.56(11) . .
N4 P4 C32 103.66(12) . .
N4 P4 C48 110.77(11) . .
N4 P4 C54 108.99(12) . .
C32 P4 C48 116.11(13) . .
C32 P4 C54 115.55(12) . .
C48 P4 C54 101.80(12) . .
N1 Si1 C14 111.39(14) . .
N1 Si1 C15 106.04(12) . .
N1 Si1 C16 113.90(13) . .
C15 Si1 C14 109.85(15) . .
C15 Si1 C16 107.87(14) . .
C16 Si1 C14 107.70(17) . .
N2 Si2 C29 106.82(12) . .
N2 Si2 C30 110.34(13) . .
N2 Si2 C31 115.97(13) . .
C29 Si2 C30 109.53(15) . .
C29 Si2 C31 106.99(16) . .
C30 Si2 C31 107.05(15) . .
N3 Si3 C45 114.61(12) . .
N3 Si3 C46 113.31(12) . .
N3 Si3 C47 107.09(12) . .
C46 Si3 C45 106.86(13) . .
C47 Si3 C45 107.48(14) . .
C47 Si3 C46 107.12(13) . .
N4 Si4 C60 114.64(12) . .
N4 Si4 C61 111.36(12) . .
N4 Si4 C62 106.40(12) . .
C61 Si4 C60 107.04(14) . .
C62 Si4 C60 107.14(14) . .
C62 Si4 C61 110.17(14) . .
P1 N1 Th1 97.73(9) . .
P1 N1 Si1 130.03(13) . .
Si1 N1 Th1 132.13(11) . .
P2 N2 Th1 97.26(9) . .
P2 N2 Si2 131.08(13) . .
Si2 N2 Th1 131.64(11) . .
P3 N3 Th1 96.97(10) . .
P3 N3 Si3 130.77(14) . .
Si3 N3 Th1 132.26(11) . .
P4 N4 Th1 98.00(10) . .
P4 N4 Si4 133.74(13) . .
Si4 N4 Th1 128.04(11) . .
P1 C1 Th1 95.78(11) . .
P1 C1 P2 167.92(18) . .
P2 C1 Th1 96.24(11) . .
C3 C2 P1 118.8(2) . .
C3 C2 C7 119.4(2) . .
C7 C2 P1 121.8(2) . .
C2 C3 H3 119.8 . .
C2 C3 C4 120.4(3) . .
C4 C3 H3 119.8 . .
C3 C4 H4 120.2 . .
C5 C4 C3 119.7(3) . .
C5 C4 H4 120.2 . .
C4 C5 H5 119.8 . .
C6 C5 C4 120.4(3) . .
C6 C5 H5 119.8 . .
C5 C6 H6 120.1 . .
C5 C6 C7 119.9(3) . .
C7 C6 H6 120.1 . .
C2 C7 H7 119.9 . .
C6 C7 C2 120.3(3) . .
C6 C7 H7 119.9 . .
C9 C8 P1 122.7(2) . .
C9 C8 C13 118.6(2) . .
C13 C8 P1 117.96(19) . .
C8 C9 H9 119.8 . .
C10 C9 C8 120.3(3) . .
C10 C9 H9 119.8 . .
C9 C10 H10 119.8 . .
C11 C10 C9 120.4(3) . .
C11 C10 H10 119.8 . .
C10 C11 H11 120.3 . .
C12 C11 C10 119.3(3) . .
C12 C11 H11 120.3 . .
C11 C12 H12 119.8 . .
C11 C12 C13 120.5(3) . .
C13 C12 H12 119.8 . .
C8 C13 H13 119.6 . .
C12 C13 C8 120.7(3) . .
C12 C13 H13 119.6 . .
Si1 C14 H14A 109.5 . .
Si1 C14 H14B 109.5 . .
Si1 C14 H14C 109.5 . .
H14A C14 H14B 109.5 . .
H14A C14 H14C 109.5 . .
H14B C14 H14C 109.5 . .
Si1 C15 H15A 109.5 . .
Si1 C15 H15B 109.5 . .
Si1 C15 H15C 109.5 . .
H15A C15 H15B 109.5 . .
H15A C15 H15C 109.5 . .
H15B C15 H15C 109.5 . .
Si1 C16 H16A 109.5 . .
Si1 C16 H16B 109.5 . .
Si1 C16 H16C 109.5 . .
H16A C16 H16B 109.5 . .
H16A C16 H16C 109.5 . .
H16B C16 H16C 109.5 . .
C18 C17 P2 123.4(2) . .
C22 C17 P2 117.7(2) . .
C22 C17 C18 118.9(3) . .
C17 C18 H18 119.7 . .
C19 C18 C17 120.7(3) . .
C19 C18 H18 119.7 . .
C18 C19 H19 119.9 . .
C20 C19 C18 120.1(3) . .
C20 C19 H19 119.9 . .
C19 C20 H20 120.1 . .
C21 C20 C19 119.7(3) . .
C21 C20 H20 120.1 . .
C20 C21 H21 119.8 . .
C20 C21 C22 120.4(3) . .
C22 C21 H21 119.8 . .
C17 C22 C21 120.2(3) . .
C17 C22 H22 119.9 . .
C21 C22 H22 119.9 . .
C24 C23 P2 118.8(2) . .
C24 C23 C28 118.7(2) . .
C28 C23 P2 122.3(2) . .
C23 C24 H24 119.6 . .
C25 C24 C23 120.8(3) . .
C25 C24 H24 119.6 . .
C24 C25 H25 119.8 . .
C24 C25 C26 120.3(3) . .
C26 C25 H25 119.8 . .
C25 C26 H26 120.3 . .
C25 C26 C27 119.4(3) . .
C27 C26 H26 120.3 . .
C26 C27 H27 119.7 . .
C26 C27 C28 120.6(3) . .
C28 C27 H27 119.7 . .
C23 C28 H28 119.9 . .
C27 C28 C23 120.3(3) . .
C27 C28 H28 119.9 . .
Si2 C29 H29A 109.5 . .
Si2 C29 H29B 109.5 . .
Si2 C29 H29C 109.5 . .
H29A C29 H29B 109.5 . .
H29A C29 H29C 109.5 . .
H29B C29 H29C 109.5 . .
Si2 C30 H30A 109.5 . .
Si2 C30 H30B 109.5 . .
Si2 C30 H30C 109.5 . .
H30A C30 H30B 109.5 . .
H30A C30 H30C 109.5 . .
H30B C30 H30C 109.5 . .
Si2 C31 H31A 109.5 . .
Si2 C31 H31B 109.5 . .
Si2 C31 H31C 109.5 . .
H31A C31 H31B 109.5 . .
H31A C31 H31C 109.5 . .
H31B C31 H31C 109.5 . .
P3 C32 Th1 95.76(11) . .
P4 C32 Th1 96.01(11) . .
P4 C32 P3 165.44(17) . .
C34 C33 P3 120.0(2) . .
C34 C33 C38 118.7(2) . .
C38 C33 P3 121.4(2) . .
C33 C34 H34 119.8 . .
C33 C34 C35 120.4(3) . .
C35 C34 H34 119.8 . .
C34 C35 H35 119.8 . .
C36 C35 C34 120.4(3) . .
C36 C35 H35 119.8 . .
C35 C36 H36 120.2 . .
C35 C36 C37 119.6(3) . .
C37 C36 H36 120.2 . .
C36 C37 H37 119.9 . .
C36 C37 C38 120.2(3) . .
C38 C37 H37 119.9 . .
C33 C38 H38 119.6 . .
C37 C38 C33 120.8(3) . .
C37 C38 H38 119.6 . .
C40 C39 P3 120.5(2) . .
C40 C39 C44 118.7(2) . .
C44 C39 P3 120.3(2) . .
C39 C40 H40 119.9 . .
C39 C40 C41 120.3(3) . .
C41 C40 H40 119.9 . .
C40 C41 H41 119.8 . .
C42 C41 C40 120.4(3) . .
C42 C41 H41 119.8 . .
C41 C42 H42 120.1 . .
C41 C42 C43 119.7(3) . .
C43 C42 H42 120.1 . .
C42 C43 H43 120.1 . .
C44 C43 C42 119.9(3) . .
C44 C43 H43 120.1 . .
C39 C44 H44 119.5 . .
C43 C44 C39 121.0(3) . .
C43 C44 H44 119.5 . .
Si3 C45 H45A 109.5 . .
Si3 C45 H45B 109.5 . .
Si3 C45 H45C 109.5 . .
H45A C45 H45B 109.5 . .
H45A C45 H45C 109.5 . .
H45B C45 H45C 109.5 . .
Si3 C46 H46A 109.5 . .
Si3 C46 H46B 109.5 . .
Si3 C46 H46C 109.5 . .
H46A C46 H46B 109.5 . .
H46A C46 H46C 109.5 . .
H46B C46 H46C 109.5 . .
Si3 C47 H47A 109.5 . .
Si3 C47 H47B 109.5 . .
Si3 C47 H47C 109.5 . .
H47A C47 H47B 109.5 . .
H47A C47 H47C 109.5 . .
H47B C47 H47C 109.5 . .
C49 C48 P4 119.8(2) . .
C49 C48 C53 118.8(2) . .
C53 C48 P4 121.3(2) . .
C48 C49 H49 119.8 . .
C48 C49 C50 120.3(3) . .
C50 C49 H49 119.8 . .
C49 C50 H50 119.8 . .
C51 C50 C49 120.3(3) . .
C51 C50 H50 119.8 . .
C50 C51 H51 120.1 . .
C50 C51 C52 119.8(3) . .
C52 C51 H51 120.1 . .
C51 C52 H52 120.0 . .
C53 C52 C51 119.9(3) . .
C53 C52 H52 120.0 . .
C48 C53 H53 119.6 . .
C52 C53 C48 120.8(3) . .
C52 C53 H53 119.6 . .
C55 C54 P4 121.1(2) . .
C59 C54 P4 120.1(2) . .
C59 C54 C55 118.8(2) . .
C54 C55 H55 119.7 . .
C54 C55 C56 120.5(3) . .
C56 C55 H55 119.7 . .
C55 C56 H56 119.8 . .
C57 C56 C55 120.4(3) . .
C57 C56 H56 119.8 . .
C56 C57 H57 120.2 . .
C56 C57 C58 119.6(3) . .
C58 C57 H57 120.2 . .
C57 C58 H58 120.0 . .
C57 C58 C59 120.1(3) . .
C59 C58 H58 120.0 . .
C54 C59 C58 120.6(3) . .
C54 C59 H59 119.7 . .
C58 C59 H59 119.7 . .
Si4 C60 H60A 109.5 . .
Si4 C60 H60B 109.5 . .
Si4 C60 H60C 109.5 . .
H60A C60 H60B 109.5 . .
H60A C60 H60C 109.5 . .
H60B C60 H60C 109.5 . .
Si4 C61 H61A 109.5 . .
Si4 C61 H61B 109.5 . .
Si4 C61 H61C 109.5 . .
H61A C61 H61B 109.5 . .
H61A C61 H61C 109.5 . .
H61B C61 H61C 109.5 . .
Si4 C62 H62A 109.5 . .
Si4 C62 H62B 109.5 . .
Si4 C62 H62C 109.5 . .
H62A C62 H62B 109.5 . .
H62A C62 H62C 109.5 . .
H62B C62 H62C 109.5 . .
H63A C63 H63B 109.5 . .
H63A C63 H63C 109.5 . .
H63B C63 H63C 109.5 . .
C64 C63 H63A 109.5 . .
C64 C63 H63B 109.5 . .
C64 C63 H63C 109.5 . .
C65 C64 C63 122.2(8) . .
C69 C64 C63 116.5(10) . .
C69 C64 C65 121.3(9) . .
C64 C65 H65 120.9 . .
C66 C65 C64 118.3(9) . .
C66 C65 H65 120.9 . .
C65 C66 H66 120.0 . .
C67 C66 C65 120.0(9) . .
C67 C66 H66 120.0 . .
C66 C67 H67 118.5 . .
C66 C67 C68 123.1(10) . .
C68 C67 H67 118.5 . .
C67 C68 H68 120.5 . .
C69 C68 C67 119.0(9) . .
C69 C68 H68 120.5 . .
C64 C69 H69 120.9 . .
C68 C69 C64 118.3(10) . .
C68 C69 H69 120.9 . .

loop_
_geom_bond_atom_site_label_1
_geom_bond_atom_site_label_2
_geom_bond_distance
_geom_bond_site_symmetry_2
Th1 N1 2.469(2) .
Th1 N2 2.492(2) .
Th1 N3 2.494(2) .
Th1 N4 2.469(2) .
Th1 C1 2.513(2) .
Th1 C32 2.516(2) .
P1 N1 1.635(2) .
P1 C1 1.645(3) .
P1 C2 1.830(3) .
P1 C8 1.826(3) .
P2 N2 1.639(2) .
P2 C1 1.648(3) .
P2 C17 1.834(3) .
P2 C23 1.826(3) .
P3 N3 1.640(2) .
P3 C32 1.655(3) .
P3 C33 1.827(3) .
P3 C39 1.826(3) .
P4 N4 1.635(2) .
P4 C32 1.643(3) .
P4 C48 1.829(3) .
P4 C54 1.832(3) .
Si1 N1 1.739(2) .
Si1 C14 1.879(3) .
Si1 C15 1.866(3) .
Si1 C16 1.875(3) .
Si2 N2 1.730(2) .
Si2 C29 1.864(3) .
Si2 C30 1.875(3) .
Si2 C31 1.875(3) .
Si3 N3 1.746(2) .
Si3 C45 1.883(3) .
Si3 C46 1.879(3) .
Si3 C47 1.865(3) .
Si4 N4 1.727(2) .
Si4 C60 1.882(3) .
Si4 C61 1.873(3) .
Si4 C62 1.862(3) .
C2 C3 1.388(4) .
C2 C7 1.392(4) .
C3 H3 0.9500 .
C3 C4 1.392(4) .
C4 H4 0.9500 .
C4 C5 1.386(5) .
C5 H5 0.9500 .
C5 C6 1.381(5) .
C6 H6 0.9500 .
C6 C7 1.390(4) .
C7 H7 0.9500 .
C8 C9 1.396(4) .
C8 C13 1.397(4) .
C9 H9 0.9500 .
C9 C10 1.396(4) .
C10 H10 0.9500 .
C10 C11 1.389(4) .
C11 H11 0.9500 .
C11 C12 1.386(4) .
C12 H12 0.9500 .
C12 C13 1.388(4) .
C13 H13 0.9500 .
C14 H14A 0.9800 .
C14 H14B 0.9800 .
C14 H14C 0.9800 .
C15 H15A 0.9800 .
C15 H15B 0.9800 .
C15 H15C 0.9800 .
C16 H16A 0.9800 .
C16 H16B 0.9800 .
C16 H16C 0.9800 .
C17 C18 1.393(4) .
C17 C22 1.392(4) .
C18 H18 0.9500 .
C18 C19 1.392(4) .
C19 H19 0.9500 .
C19 C20 1.385(5) .
C20 H20 0.9500 .
C20 C21 1.380(5) .
C21 H21 0.9500 .
C21 C22 1.401(4) .
C22 H22 0.9500 .
C23 C24 1.393(4) .
C23 C28 1.395(4) .
C24 H24 0.9500 .
C24 C25 1.386(4) .
C25 H25 0.9500 .
C25 C26 1.386(4) .
C26 H26 0.9500 .
C26 C27 1.386(4) .
C27 H27 0.9500 .
C27 C28 1.390(4) .
C28 H28 0.9500 .
C29 H29A 0.9800 .
C29 H29B 0.9800 .
C29 H29C 0.9800 .
C30 H30A 0.9800 .
C30 H30B 0.9800 .
C30 H30C 0.9800 .
C31 H31A 0.9800 .
C31 H31B 0.9800 .
C31 H31C 0.9800 .
C33 C34 1.393(4) .
C33 C38 1.397(4) .
C34 H34 0.9500 .
C34 C35 1.396(4) .
C35 H35 0.9500 .
C35 C36 1.384(5) .
C36 H36 0.9500 .
C36 C37 1.386(5) .
C37 H37 0.9500 .
C37 C38 1.389(4) .
C38 H38 0.9500 .
C39 C40 1.392(4) .
C39 C44 1.395(4) .
C40 H40 0.9500 .
C40 C41 1.394(4) .
C41 H41 0.9500 .
C41 C42 1.383(5) .
C42 H42 0.9500 .
C42 C43 1.389(5) .
C43 H43 0.9500 .
C43 C44 1.385(4) .
C44 H44 0.9500 .
C45 H45A 0.9800 .
C45 H45B 0.9800 .
C45 H45C 0.9800 .
C46 H46A 0.9800 .
C46 H46B 0.9800 .
C46 H46C 0.9800 .
C47 H47A 0.9800 .
C47 H47B 0.9800 .
C47 H47C 0.9800 .
C48 C49 1.391(4) .
C48 C53 1.398(4) .
C49 H49 0.9500 .
C49 C50 1.398(4) .
C50 H50 0.9500 .
C50 C51 1.381(4) .
C51 H51 0.9500 .
C51 C52 1.393(5) .
C52 H52 0.9500 .
C52 C53 1.388(4) .
C53 H53 0.9500 .
C54 C55 1.392(4) .
C54 C59 1.391(4) .
C55 H55 0.9500 .
C55 C56 1.392(4) .
C56 H56 0.9500 .
C56 C57 1.380(4) .
C57 H57 0.9500 .
C57 C58 1.389(4) .
C58 H58 0.9500 .
C58 C59 1.394(4) .
C59 H59 0.9500 .
C60 H60A 0.9800 .
C60 H60B 0.9800 .
C60 H60C 0.9800 .
C61 H61A 0.9800 .
C61 H61B 0.9800 .
C61 H61C 0.9800 .
C62 H62A 0.9800 .
C62 H62B 0.9800 .
C62 H62C 0.9800 .
C63 H63A 0.9800 .
C63 H63B 0.9800 .
C63 H63C 0.9800 .
C63 C64 1.58(2) .
C64 C65 1.422(11) .
C64 C69 1.395(11) .
C65 H65 0.9500 .
C65 C66 1.342(10) .
C66 H66 0.9500 .
C66 C67 1.333(11) .
C67 H67 0.9500 .
C67 C68 1.405(10) .
C68 H68 0.9500 .
C68 C69 1.342(10) .
C69 H69 0.9500 .

loop_
_geom_torsion_atom_site_label_1
_geom_torsion_atom_site_label_2
_geom_torsion_atom_site_label_3
_geom_torsion_atom_site_label_4
_geom_torsion
_geom_torsion_site_symmetry_1
_geom_torsion_site_symmetry_2
_geom_torsion_site_symmetry_3
_geom_torsion_site_symmetry_4
P1 C2 C3 C4 -176.6(2) . . . .
P1 C2 C7 C6 176.5(2) . . . .
P1 C8 C9 C10 -170.0(2) . . . .
P1 C8 C13 C12 169.7(2) . . . .
P2 C17 C18 C19 -178.7(2) . . . .
P2 C17 C22 C21 179.0(3) . . . .
P2 C23 C24 C25 174.8(2) . . . .
P2 C23 C28 C27 -173.7(2) . . . .
P3 C33 C34 C35 -177.4(2) . . . .
P3 C33 C38 C37 177.4(2) . . . .
P3 C39 C40 C41 173.0(2) . . . .
P3 C39 C44 C43 -172.8(2) . . . .
P4 C48 C49 C50 -173.7(2) . . . .
P4 C48 C53 C52 174.5(2) . . . .
P4 C54 C55 C56 -178.7(2) . . . .
P4 C54 C59 C58 179.6(2) . . . .
N1 P1 C1 Th1 -4.39(12) . . . .
N1 P1 C1 P2 -178.7(8) . . . .
N1 P1 C2 C3 -113.0(2) . . . .
N1 P1 C2 C7 69.9(2) . . . .
N1 P1 C8 C9 -153.2(2) . . . .
N1 P1 C8 C13 36.2(2) . . . .
N2 P2 C1 Th1 -0.67(12) . . . .
N2 P2 C1 P1 173.6(8) . . . .
N2 P2 C17 C18 60.7(3) . . . .
N2 P2 C17 C22 -118.9(2) . . . .
N2 P2 C23 C24 29.5(2) . . . .
N2 P2 C23 C28 -155.6(2) . . . .
N3 P3 C32 Th1 0.35(12) . . . .
N3 P3 C32 P4 144.2(7) . . . .
N3 P3 C33 C34 120.9(2) . . . .
N3 P3 C33 C38 -58.0(2) . . . .
N3 P3 C39 C40 156.6(2) . . . .
N3 P3 C39 C44 -31.4(3) . . . .
N4 P4 C32 Th1 -2.60(12) . . . .
N4 P4 C32 P3 -146.4(7) . . . .
N4 P4 C48 C49 111.1(2) . . . .
N4 P4 C48 C53 -65.5(2) . . . .
N4 P4 C54 C55 151.9(2) . . . .
N4 P4 C54 C59 -28.7(2) . . . .
C1 P1 N1 Th1 4.48(12) . . . .
C1 P1 N1 Si1 -172.09(16) . . . .
C1 P1 C2 C3 6.5(3) . . . .
C1 P1 C2 C7 -170.6(2) . . . .
C1 P1 C8 C9 92.2(2) . . . .
C1 P1 C8 C13 -78.4(2) . . . .
C1 P2 N2 Th1 0.68(12) . . . .
C1 P2 N2 Si2 -177.86(17) . . . .
C1 P2 C17 C18 179.4(2) . . . .
C1 P2 C17 C22 -0.3(3) . . . .
C1 P2 C23 C24 -86.4(2) . . . .
C1 P2 C23 C28 88.5(2) . . . .
C2 P1 N1 Th1 129.82(11) . . . .
C2 P1 N1 Si1 -46.7(2) . . . .
C2 P1 C1 Th1 -129.66(10) . . . .
C2 P1 C1 P2 56.0(9) . . . .
C2 P1 C8 C9 -31.3(3) . . . .
C2 P1 C8 C13 158.1(2) . . . .
C2 C3 C4 C5 0.1(4) . . . .
C3 C2 C7 C6 -0.6(4) . . . .
C3 C4 C5 C6 -0.9(5) . . . .
C4 C5 C6 C7 0.9(5) . . . .
C5 C6 C7 C2 -0.2(4) . . . .
C7 C2 C3 C4 0.6(4) . . . .
C8 P1 N1 Th1 -115.35(10) . . . .
C8 P1 N1 Si1 68.08(19) . . . .
C8 P1 C1 Th1 113.53(11) . . . .
C8 P1 C1 P2 -60.8(9) . . . .
C8 P1 C2 C3 128.5(2) . . . .
C8 P1 C2 C7 -48.6(2) . . . .
C8 C9 C10 C11 0.9(5) . . . .
C9 C8 C13 C12 -1.4(4) . . . .
C9 C10 C11 C12 -1.5(5) . . . .
C10 C11 C12 C13 0.7(5) . . . .
C11 C12 C13 C8 0.7(5) . . . .
C13 C8 C9 C10 0.6(4) . . . .
C14 Si1 N1 Th1 -96.16(17) . . . .
C14 Si1 N1 P1 79.3(2) . . . .
C15 Si1 N1 Th1 23.32(19) . . . .
C15 Si1 N1 P1 -161.26(17) . . . .
C16 Si1 N1 Th1 141.79(16) . . . .
C16 Si1 N1 P1 -42.8(2) . . . .
C17 P2 N2 Th1 124.33(11) . . . .
C17 P2 N2 Si2 -54.2(2) . . . .
C17 P2 C1 Th1 -124.87(10) . . . .
C17 P2 C1 P1 49.4(9) . . . .
C17 P2 C23 C24 150.6(2) . . . .
C17 P2 C23 C28 -34.5(3) . . . .
C17 C18 C19 C20 -0.4(5) . . . .
C18 C17 C22 C21 -0.6(4) . . . .
C18 C19 C20 C21 -0.4(5) . . . .
C19 C20 C21 C22 0.7(5) . . . .
C20 C21 C22 C17 -0.2(5) . . . .
C22 C17 C18 C19 0.9(4) . . . .
C23 P2 N2 Th1 -121.79(10) . . . .
C23 P2 N2 Si2 59.7(2) . . . .
C23 P2 C1 Th1 117.95(11) . . . .
C23 P2 C1 P1 -67.7(9) . . . .
C23 P2 C17 C18 -56.7(2) . . . .
C23 P2 C17 C22 123.7(2) . . . .
C23 C24 C25 C26 -1.3(5) . . . .
C24 C23 C28 C27 1.2(4) . . . .
C24 C25 C26 C27 1.8(5) . . . .
C25 C26 C27 C28 -0.9(5) . . . .
C26 C27 C28 C23 -0.6(5) . . . .
C28 C23 C24 C25 -0.3(4) . . . .
C29 Si2 N2 Th1 26.1(2) . . . .
C29 Si2 N2 P2 -155.85(19) . . . .
C30 Si2 N2 Th1 -92.89(17) . . . .
C30 Si2 N2 P2 85.2(2) . . . .
C31 Si2 N2 Th1 145.22(16) . . . .
C31 Si2 N2 P2 -36.7(2) . . . .
C32 P3 N3 Th1 -0.35(12) . . . .
C32 P3 N3 Si3 179.69(17) . . . .
C32 P3 C33 C34 2.7(3) . . . .
C32 P3 C33 C38 -176.1(2) . . . .
C32 P3 C39 C40 -86.1(2) . . . .
C32 P3 C39 C44 85.9(2) . . . .
C32 P4 N4 Th1 2.66(12) . . . .
C32 P4 N4 Si4 177.37(18) . . . .
C32 P4 C48 C49 -6.7(3) . . . .
C32 P4 C48 C53 176.6(2) . . . .
C32 P4 C54 C55 -91.9(2) . . . .
C32 P4 C54 C59 87.5(2) . . . .
C33 P3 N3 Th1 -123.98(10) . . . .
C33 P3 N3 Si3 56.1(2) . . . .
C33 P3 C32 Th1 122.58(10) . . . .
C33 P3 C32 P4 -93.6(7) . . . .
C33 P3 C39 C40 37.2(2) . . . .
C33 P3 C39 C44 -150.8(2) . . . .
C33 C34 C35 C36 -0.4(5) . . . .
C34 C33 C38 C37 -1.4(4) . . . .
C34 C35 C36 C37 -0.8(5) . . . .
C35 C36 C37 C38 0.8(4) . . . .
C36 C37 C38 C33 0.3(4) . . . .
C38 C33 C34 C35 1.5(4) . . . .
C39 P3 N3 Th1 122.32(10) . . . .
C39 P3 N3 Si3 -57.6(2) . . . .
C39 P3 C32 Th1 -120.54(11) . . . .
C39 P3 C32 P4 23.3(7) . . . .
C39 P3 C33 C34 -120.4(2) . . . .
C39 P3 C33 C38 60.8(2) . . . .
C39 C40 C41 C42 -0.6(4) . . . .
C40 C39 C44 C43 -0.6(4) . . . .
C40 C41 C42 C43 0.0(5) . . . .
C41 C42 C43 C44 0.3(5) . . . .
C42 C43 C44 C39 0.0(5) . . . .
C44 C39 C40 C41 0.9(4) . . . .
C45 Si3 N3 Th1 -138.81(15) . . . .
C45 Si3 N3 P3 41.1(2) . . . .
C46 Si3 N3 Th1 98.18(16) . . . .
C46 Si3 N3 P3 -81.87(19) . . . .
C47 Si3 N3 Th1 -19.71(19) . . . .
C47 Si3 N3 P3 160.24(17) . . . .
C48 P4 N4 Th1 -122.55(10) . . . .
C48 P4 N4 Si4 52.2(2) . . . .
C48 P4 C32 Th1 119.11(11) . . . .
C48 P4 C32 P3 -24.7(7) . . . .
C48 P4 C54 C55 34.8(2) . . . .
C48 P4 C54 C59 -145.7(2) . . . .
C48 C49 C50 C51 -1.8(4) . . . .
C49 C48 C53 C52 -2.2(4) . . . .
C49 C50 C51 C52 -0.3(4) . . . .
C50 C51 C52 C53 1.2(4) . . . .
C51 C52 C53 C48 0.1(4) . . . .
C53 C48 C49 C50 3.1(4) . . . .
C54 P4 N4 Th1 126.24(10) . . . .
C54 P4 N4 Si4 -59.0(2) . . . .
C54 P4 C32 Th1 -121.77(11) . . . .
C54 P4 C32 P3 94.4(7) . . . .
C54 P4 C48 C49 -133.1(2) . . . .
C54 P4 C48 C53 50.2(2) . . . .
C54 C55 C56 C57 -0.9(5) . . . .
C55 C54 C59 C58 -1.0(4) . . . .
C55 C56 C57 C58 -1.0(5) . . . .
C56 C57 C58 C59 1.9(4) . . . .
C57 C58 C59 C54 -0.9(4) . . . .
C59 C54 C55 C56 1.9(4) . . . .
C60 Si4 N4 Th1 -143.11(14) . . . .
C60 Si4 N4 P4 43.5(2) . . . .
C61 Si4 N4 Th1 95.18(16) . . . .
C61 Si4 N4 P4 -78.2(2) . . . .
C62 Si4 N4 Th1 -24.89(18) . . . .
C62 Si4 N4 P4 161.77(18) . . . .
C63 C64 C65 C66 179.7(10) . . . .
C63 C64 C69 C68 178.7(11) . . . .
C64 C65 C66 C67 1.5(13) . . . .
C65 C64 C69 C68 -1.4(13) . . . .
C65 C66 C67 C68 -1.3(15) . . . .
C66 C67 C68 C69 -0.4(16) . . . .
C67 C68 C69 C64 1.7(13) . . . .
C69 C64 C65 C66 -0.2(14) . . . .
